data_4135289
loop_
_publ_author_name
'Ni, Hangcheng'
'Lu, Zhenpin'
'Xie, Zuowei'

_publ_section_title
;
 Transition-Metal-Free Cross-Coupling Reaction of Iodocarboranes with
 Terminal Alkynes Enabled by UV Light: Synthesis of
 1-Alkynyl-<i>o</i>-Carboranes and Carborane-Fused Cyclics.
;
_journal_issue 43
_journal_name_full 'Journal of the American Chemical Society'
_journal_page_first 18661
_journal_page_last 18667
_journal_paper_doi 10.1021/jacs.0c08652
_journal_volume 142
_journal_year 2020
_chemical_formula_sum 'C18 H32 B10'
_chemical_formula_weight 356.53
_space_group_crystal_system orthorhombic
_space_group_IT_number 61
_space_group_name_Hall '-P 2ac 2ab'
_space_group_name_H-M_alt 'P b c a'
_atom_sites_solution_hydrogens geom
_audit_creation_method SHELXL-2014/6
_cell_angle_alpha 90
_cell_angle_beta 90
_cell_angle_gamma 90
_cell_formula_units_Z 8
_cell_length_a 16.4151(8)
_cell_length_b 12.5821(6)
_cell_length_c 21.6840(12)
_cell_measurement_reflns_used 320
_cell_measurement_temperature 296(2)
_cell_measurement_theta_max 15
_cell_measurement_theta_min 15
_cell_volume 4478.5(4)
_computing_cell_refinement 'BRUKER D8VENTURE DIFFRACTOMETER'
_computing_data_collection 'BRUKER D8VENTURE DIFFRACTOMETER'
_computing_data_reduction 'BRUKER D8VENTURE DIFFRACTOMETER'
_computing_molecular_graphics 'BRUKER SHELXTL'
_computing_publication_material 'BRUKER SHELXTL'
_computing_structure_refinement 'SHELXL-2014/6 (Sheldrick, 2014)'
_diffrn_ambient_temperature 296(2)
_diffrn_measured_fraction_theta_full 0.999
_diffrn_measured_fraction_theta_max 0.999
_diffrn_measurement_device_type 'BRUKER D8VENTURE DIFFRACTOMETER'
_diffrn_measurement_method 'PHI & OMEGA SCAN'
_diffrn_radiation_type MoK\a
_diffrn_radiation_wavelength 0.71073
_diffrn_reflns_av_R_equivalents 0.0775
_diffrn_reflns_av_unetI/netI 0.0275
_diffrn_reflns_Laue_measured_fraction_full 0.999
_diffrn_reflns_Laue_measured_fraction_max 0.999
_diffrn_reflns_limit_h_max 19
_diffrn_reflns_limit_h_min -19
_diffrn_reflns_limit_k_max 15
_diffrn_reflns_limit_k_min -15
_diffrn_reflns_limit_l_max 26
_diffrn_reflns_limit_l_min -26
_diffrn_reflns_number 81852
_diffrn_reflns_point_group_measured_fraction_full 0.999
_diffrn_reflns_point_group_measured_fraction_max 0.999
_diffrn_reflns_theta_full 25.242
_diffrn_reflns_theta_max 25.249
_diffrn_reflns_theta_min 2.245
_exptl_absorpt_coefficient_mu 0.052
_exptl_absorpt_correction_T_max 0.7456
_exptl_absorpt_correction_T_min 0.6799
_exptl_absorpt_correction_type multi-scan
_exptl_crystal_colour colourless
_exptl_crystal_density_diffrn 1.058
_exptl_crystal_description block
_exptl_crystal_F_000 1520
_exptl_crystal_size_max 0.500
_exptl_crystal_size_mid 0.400
_exptl_crystal_size_min 0.300
_refine_diff_density_max 0.305
_refine_diff_density_min -0.202
_refine_diff_density_rms 0.054
_refine_ls_extinction_coef 0.0086(12)
_refine_ls_extinction_expression Fc^*^=kFc[1+0.001xFc^2^\l^3^/sin(2\q)]^-1/4^
_refine_ls_extinction_method SHELXL
_refine_ls_goodness_of_fit_ref 1.024
_refine_ls_hydrogen_treatment constr
_refine_ls_matrix_type full
_refine_ls_number_parameters 254
_refine_ls_number_reflns 4046
_refine_ls_number_restraints 0
_refine_ls_restrained_S_all 1.024
_refine_ls_R_factor_all 0.0996
_refine_ls_R_factor_gt 0.0625
_refine_ls_shift/su_max 0.001
_refine_ls_shift/su_mean 0.000
_refine_ls_structure_factor_coef Fsqd
_refine_ls_weighting_details 'w=1/[\s^2^(Fo^2^)+(0.0969P)^2^+1.7500P] where P=(Fo^2^+2Fc^2^)/3'
_refine_ls_weighting_scheme calc
_refine_ls_wR_factor_gt 0.1652
_refine_ls_wR_factor_ref 0.1942
_reflns_Friedel_coverage 0.000
_reflns_number_gt 2680
_reflns_number_total 4046
_reflns_threshold_expression 'I > 2\s(I)'
_cod_data_source_file 10Ba.cif
_cod_data_source_block 10Ba
_cod_depositor_comments 'Adding full bibliography for 4135283--4135293.cif.'
_cod_database_code 4135289
_shelx_space_group_comment
;
The symmetry employed for this shelxl refinement is uniquely defined
by the following loop, which should always be used as a source of
symmetry information in preference to the above space-group names.
They are only intended as comments.
;
_shelx_estimated_absorpt_t_min 0.974
_shelx_estimated_absorpt_t_max 0.984
_shelxl_version_number 2014/6

loop_
_space_group_symop_operation_xyz
'x, y, z'
'-x+1/2, -y, z+1/2'
'-x, y+1/2, -z+1/2'
'x+1/2, -y+1/2, -z'
'-x, -y, -z'
'x-1/2, y, -z-1/2'
'x, -y-1/2, z-1/2'
'-x-1/2, y-1/2, z'

loop_
_atom_site_label
_atom_site_type_symbol
_atom_site_fract_x
_atom_site_fract_y
_atom_site_fract_z
_atom_site_U_iso_or_equiv
_atom_site_adp_type
_atom_site_occupancy
_atom_site_site_symmetry_order
_atom_site_calc_flag
_atom_site_refinement_flags_posn
_atom_site_refinement_flags_adp
_atom_site_refinement_flags_occupancy
_atom_site_disorder_assembly
_atom_site_disorder_group
C1 C -0.04498(12) 0.67802(17) 0.16675(9) 0.0434(5) Uani 1 1 d . . . . .
C2 C -0.13250(12) 0.62142(19) 0.15391(10) 0.0514(6) Uani 1 1 d . . . . .
C11 C 0.02719(12) 0.62129(16) 0.14215(9) 0.0412(5) Uani 1 1 d . . . . .
C12 C 0.10407(12) 0.66273(17) 0.15273(10) 0.0483(6) Uani 1 1 d . . . . .
H12A H 0.1093 0.7255 0.1750 0.058 Uiso 1 1 calc R U . . .
C13 C 0.17238(12) 0.61302(17) 0.13100(10) 0.0495(6) Uani 1 1 d . . . . .
H13A H 0.2232 0.6429 0.1387 0.059 Uiso 1 1 calc R U . . .
C14 C 0.16767(11) 0.51885(16) 0.09761(9) 0.0430(5) Uani 1 1 d . . . . .
C15 C 0.09041(12) 0.47887(17) 0.08700(10) 0.0473(6) Uani 1 1 d . . . . .
H15A H 0.0856 0.4167 0.0641 0.057 Uiso 1 1 calc R U . . .
C16 C 0.01934(12) 0.52695(16) 0.10880(10) 0.0435(5) Uani 1 1 d . . . . .
C17 C -0.06152(13) 0.47949(18) 0.09621(10) 0.0505(6) Uani 1 1 d . . . . .
C18 C -0.12908(14) 0.52284(19) 0.11821(11) 0.0576(6) Uani 1 1 d . . . . .
H18A H -0.1780 0.4880 0.1104 0.069 Uiso 1 1 calc R U . . .
C19 C 0.24526(13) 0.46444(17) 0.07506(10) 0.0486(6) Uani 1 1 d . . . . .
C20 C 0.30054(16) 0.4413(2) 0.13037(13) 0.0749(8) Uani 1 1 d . . . . .
H20A H 0.2727 0.3953 0.1587 0.112 Uiso 1 1 calc R U . . .
H20B H 0.3495 0.4073 0.1164 0.112 Uiso 1 1 calc R U . . .
H20C H 0.3141 0.5067 0.1507 0.112 Uiso 1 1 calc R U . . .
C21 C 0.28957(16) 0.5372(2) 0.03030(14) 0.0790(9) Uani 1 1 d . . . . .
H21A H 0.3011 0.6037 0.0502 0.119 Uiso 1 1 calc R U . . .
H21B H 0.3397 0.5045 0.0177 0.119 Uiso 1 1 calc R U . . .
H21C H 0.2559 0.5495 -0.0052 0.119 Uiso 1 1 calc R U . . .
C22 C 0.22731(16) 0.3593(2) 0.04298(15) 0.0816(9) Uani 1 1 d . . . . .
H22A H 0.1993 0.3128 0.0710 0.122 Uiso 1 1 calc R U . . .
H22B H 0.1938 0.3719 0.0075 0.122 Uiso 1 1 calc R U . . .
H22C H 0.2775 0.3269 0.0303 0.122 Uiso 1 1 calc R U . . .
C23 C -0.06673(14) 0.37724(19) 0.05991(12) 0.0591(7) Uani 1 1 d . . . . .
H23A H -0.1215 0.3697 0.0437 0.071 Uiso 1 1 calc R U . . .
H23B H -0.0297 0.3814 0.0251 0.071 Uiso 1 1 calc R U . . .
C24 C -0.04616(15) 0.2804(2) 0.09755(13) 0.0670(7) Uani 1 1 d . . . . .
H24A H -0.0866 0.2716 0.1298 0.080 Uiso 1 1 calc R U . . .
H24B H 0.0064 0.2906 0.1171 0.080 Uiso 1 1 calc R U . . .
C25 C -0.0434(2) 0.1788(2) 0.05775(18) 0.0954(11) Uani 1 1 d . . . . .
H25A H -0.0952 0.1710 0.0367 0.114 Uiso 1 1 calc R U . . .
H25B H -0.0016 0.1871 0.0265 0.114 Uiso 1 1 calc R U . . .
C26 C -0.0270(3) 0.0817(3) 0.0926(2) 0.1283(15) Uani 1 1 d . . . . .
H26A H -0.0262 0.0221 0.0650 0.192 Uiso 1 1 calc R U . . .
H26B H 0.0248 0.0877 0.1128 0.192 Uiso 1 1 calc R U . . .
H26C H -0.0689 0.0716 0.1229 0.192 Uiso 1 1 calc R U . . .
B3 B -0.09404(16) 0.6181(2) 0.22862(12) 0.0581(7) Uani 1 1 d . . . . .
H3 H -0.0727 0.5465 0.2529 0.070 Uiso 1 1 calc R U . . .
B4 B -0.04541(16) 0.7428(2) 0.23630(13) 0.0573(7) Uani 1 1 d . . . . .
H4 H 0.0085 0.7518 0.2660 0.069 Uiso 1 1 calc R U . . .
B5 B -0.05425(16) 0.8142(2) 0.16605(14) 0.0562(7) Uani 1 1 d . . . . .
H5 H -0.0062 0.8688 0.1504 0.067 Uiso 1 1 calc R U . . .
B6 B -0.10936(15) 0.7360(2) 0.11316(13) 0.0555(7) Uani 1 1 d . . . . .
H6 H -0.0978 0.7397 0.0632 0.067 Uiso 1 1 calc R U . . .
B7 B -0.19905(17) 0.6423(3) 0.21360(14) 0.0678(9) Uani 1 1 d . . . . .
H7 H -0.2461 0.5854 0.2283 0.081 Uiso 1 1 calc R U . . .
B8 B -0.14426(18) 0.7235(3) 0.26622(14) 0.0701(9) Uani 1 1 d . . . . .
H8 H -0.1560 0.7208 0.3161 0.084 Uiso 1 1 calc R U . . .
B9 B -0.11942(18) 0.8444(3) 0.22900(15) 0.0695(9) Uani 1 1 d . . . . .
H9 H -0.1147 0.9198 0.2545 0.083 Uiso 1 1 calc R U . . .
B10 B -0.15902(17) 0.8390(3) 0.15297(16) 0.0698(9) Uani 1 1 d . . . . .
H10 H -0.1803 0.9110 0.1291 0.084 Uiso 1 1 calc R U . . .
B11 B -0.20758(16) 0.7135(3) 0.14381(15) 0.0673(9) Uani 1 1 d . . . . .
H11 H -0.2605 0.7021 0.1134 0.081 Uiso 1 1 calc R U . . .
B12 B -0.21473(17) 0.7815(3) 0.21437(15) 0.0720(9) Uani 1 1 d . . . . .
H12 H -0.2726 0.8161 0.2302 0.086 Uiso 1 1 calc R U . . .

loop_
_atom_site_aniso_label
_atom_site_aniso_U_11
_atom_site_aniso_U_22
_atom_site_aniso_U_33
_atom_site_aniso_U_23
_atom_site_aniso_U_13
_atom_site_aniso_U_12
C1 0.0367(11) 0.0501(13) 0.0433(12) 0.0004(10) -0.0002(9) -0.0046(9)
C2 0.0361(11) 0.0667(15) 0.0514(13) -0.0045(11) 0.0031(9) -0.0072(10)
C11 0.0379(11) 0.0433(12) 0.0423(11) 0.0029(10) 0.0001(8) -0.0035(9)
C12 0.0417(12) 0.0449(12) 0.0583(14) -0.0077(11) 0.0001(10) -0.0053(10)
C13 0.0339(11) 0.0507(13) 0.0638(15) -0.0053(11) -0.0023(10) -0.0067(9)
C14 0.0385(11) 0.0461(12) 0.0444(12) 0.0048(10) -0.0030(9) -0.0001(9)
C15 0.0475(13) 0.0446(12) 0.0499(13) -0.0044(10) -0.0018(10) -0.0019(10)
C16 0.0381(11) 0.0457(12) 0.0468(12) 0.0014(10) -0.0026(9) -0.0036(9)
C17 0.0437(12) 0.0539(14) 0.0538(14) -0.0032(11) -0.0050(10) -0.0074(10)
C18 0.0408(12) 0.0634(15) 0.0685(16) -0.0096(13) -0.0030(11) -0.0133(11)
C19 0.0425(11) 0.0520(13) 0.0514(13) -0.0003(11) 0.0005(10) 0.0051(10)
C20 0.0604(16) 0.087(2) 0.0776(18) 0.0028(15) -0.0124(13) 0.0226(14)
C21 0.0654(16) 0.085(2) 0.087(2) 0.0171(16) 0.0244(14) 0.0124(14)
C22 0.0594(17) 0.0787(19) 0.107(2) -0.0318(17) 0.0066(15) 0.0106(14)
C23 0.0498(13) 0.0639(16) 0.0635(15) -0.0027(13) -0.0162(11) -0.0065(11)
C24 0.0573(15) 0.0669(17) 0.0767(18) 0.0108(14) -0.0125(13) -0.0127(12)
C25 0.111(3) 0.0543(17) 0.121(3) -0.0041(18) -0.026(2) -0.0062(16)
C26 0.136(3) 0.071(2) 0.178(4) 0.012(3) -0.021(3) -0.002(2)
B3 0.0526(16) 0.0776(19) 0.0441(15) 0.0071(14) 0.0052(12) -0.0094(14)
B4 0.0493(15) 0.0740(19) 0.0484(16) -0.0122(14) 0.0031(12) -0.0044(14)
B5 0.0502(15) 0.0511(16) 0.0675(18) -0.0016(14) 0.0094(13) 0.0021(12)
B6 0.0435(14) 0.0709(19) 0.0522(16) 0.0071(14) 0.0017(11) 0.0083(13)
B7 0.0477(16) 0.091(2) 0.0647(19) -0.0091(17) 0.0169(13) -0.0117(15)
B8 0.0599(18) 0.097(2) 0.0531(17) -0.0120(16) 0.0145(14) -0.0099(16)
B9 0.0565(17) 0.075(2) 0.077(2) -0.0190(17) 0.0114(15) 0.0009(15)
B10 0.0528(17) 0.075(2) 0.082(2) 0.0005(17) 0.0068(15) 0.0160(15)
B11 0.0391(14) 0.093(2) 0.070(2) -0.0104(17) 0.0023(13) 0.0093(14)
B12 0.0464(16) 0.096(2) 0.074(2) -0.0157(18) 0.0136(14) 0.0065(15)

loop_
_atom_type_symbol
_atom_type_description
_atom_type_scat_dispersion_real
_atom_type_scat_dispersion_imag
_atom_type_scat_source
C C 0.0033 0.0016 'International Tables Vol C Tables 4.2.6.8 and 6.1.1.4'
H H 0.0000 0.0000 'International Tables Vol C Tables 4.2.6.8 and 6.1.1.4'
B B 0.0013 0.0007 'International Tables Vol C Tables 4.2.6.8 and 6.1.1.4'

loop_
_geom_angle_atom_site_label_1
_geom_angle_atom_site_label_2
_geom_angle_atom_site_label_3
_geom_angle
_geom_angle_site_symmetry_1
_geom_angle_site_symmetry_3
_geom_angle_publ_flag
C11 C1 C2 115.67(17) . . ?
C11 C1 B4 123.29(17) . . ?
C2 C1 B4 110.79(16) . . ?
C11 C1 B5 123.17(17) . . ?
C2 C1 B5 110.87(17) . . ?
B4 C1 B5 62.20(16) . . ?
C11 C1 B6 116.68(18) . . ?
C2 C1 B6 62.01(14) . . ?
B4 C1 B6 112.80(18) . . ?
B5 C1 B6 61.37(16) . . ?
C11 C1 B3 116.05(18) . . ?
C2 C1 B3 62.15(14) . . ?
B4 C1 B3 61.66(15) . . ?
B5 C1 B3 113.48(18) . . ?
B6 C1 B3 114.72(17) . . ?
C18 C2 C1 115.31(18) . . ?
C18 C2 B11 122.4(2) . . ?
C1 C2 B11 111.25(18) . . ?
C18 C2 B7 123.6(2) . . ?
C1 C2 B7 111.50(18) . . ?
B11 C2 B7 62.13(17) . . ?
C18 C2 B6 115.27(19) . . ?
C1 C2 B6 61.94(13) . . ?
B11 C2 B6 61.83(16) . . ?
B7 C2 B6 113.42(19) . . ?
C18 C2 B3 117.3(2) . . ?
C1 C2 B3 62.02(13) . . ?
B11 C2 B3 113.48(19) . . ?
B7 C2 B3 62.07(16) . . ?
B6 C2 B3 114.56(18) . . ?
C12 C11 C16 119.35(19) . . ?
C12 C11 C1 119.17(19) . . ?
C16 C11 C1 121.47(17) . . ?
C13 C12 C11 121.2(2) . . ?
C12 C13 C14 121.56(19) . . ?
C15 C14 C13 116.57(19) . . ?
C15 C14 C19 123.26(19) . . ?
C13 C14 C19 120.17(18) . . ?
C14 C15 C16 123.5(2) . . ?
C11 C16 C15 117.81(18) . . ?
C11 C16 C17 121.41(18) . . ?
C15 C16 C17 120.78(19) . . ?
C18 C17 C16 121.2(2) . . ?
C18 C17 C23 119.4(2) . . ?
C16 C17 C23 119.35(19) . . ?
C17 C18 C2 124.9(2) . . ?
C21 C19 C22 108.9(2) . . ?
C21 C19 C14 109.49(18) . . ?
C22 C19 C14 111.99(18) . . ?
C21 C19 C20 109.3(2) . . ?
C22 C19 C20 107.9(2) . . ?
C14 C19 C20 109.19(18) . . ?
C24 C23 C17 113.2(2) . . ?
C23 C24 C25 112.0(2) . . ?
C26 C25 C24 114.1(3) . . ?
C1 B3 C2 55.83(12) . . ?
C1 B3 B8 104.3(2) . . ?
C2 B3 B8 104.1(2) . . ?
C1 B3 B4 58.54(14) . . ?
C2 B3 B4 103.29(19) . . ?
B8 B3 B4 59.94(16) . . ?
C1 B3 B7 103.49(19) . . ?
C2 B3 B7 58.26(14) . . ?
B8 B3 B7 60.19(17) . . ?
B4 B3 B7 107.6(2) . . ?
C1 B4 B8 105.18(19) . . ?
C1 B4 B3 59.80(14) . . ?
B8 B4 B3 59.83(16) . . ?
C1 B4 B9 105.5(2) . . ?
B8 B4 B9 60.09(17) . . ?
B3 B4 B9 108.8(2) . . ?
C1 B4 B5 59.04(14) . . ?
B8 B4 B5 108.1(2) . . ?
B3 B4 B5 109.3(2) . . ?
B9 B4 B5 60.12(16) . . ?
C1 B5 B6 59.65(14) . . ?
C1 B5 B10 105.3(2) . . ?
B6 B5 B10 59.69(16) . . ?
C1 B5 B4 58.76(14) . . ?
B6 B5 B4 108.57(19) . . ?
B10 B5 B4 107.8(2) . . ?
C1 B5 B9 105.1(2) . . ?
B6 B5 B9 108.1(2) . . ?
B10 B5 B9 60.01(17) . . ?
B4 B5 B9 59.85(17) . . ?
C1 B6 C2 56.05(13) . . ?
C1 B6 B10 105.3(2) . . ?
C2 B6 B10 105.2(2) . . ?
C1 B6 B5 58.98(14) . . ?
C2 B6 B5 104.20(19) . . ?
B10 B6 B5 60.42(16) . . ?
C1 B6 B11 103.73(19) . . ?
C2 B6 B11 58.34(15) . . ?
B10 B6 B11 60.66(17) . . ?
B5 B6 B11 108.2(2) . . ?
C2 B7 B11 58.71(15) . . ?
C2 B7 B12 104.5(2) . . ?
B11 B7 B12 59.59(18) . . ?
C2 B7 B8 104.51(19) . . ?
B11 B7 B8 107.4(2) . . ?
B12 B7 B8 59.88(18) . . ?
C2 B7 B3 59.66(14) . . ?
B11 B7 B3 108.70(19) . . ?
B12 B7 B3 108.0(2) . . ?
B8 B7 B3 59.40(17) . . ?
B3 B8 B4 60.22(16) . . ?
B3 B8 B9 109.2(2) . . ?
B4 B8 B9 60.13(17) . . ?
B3 B8 B12 108.8(2) . . ?
B4 B8 B12 108.1(2) . . ?
B9 B8 B12 60.43(18) . . ?
B3 B8 B7 60.41(16) . . ?
B4 B8 B7 108.0(2) . . ?
B9 B8 B7 108.6(2) . . ?
B12 B8 B7 59.91(18) . . ?
B8 B9 B4 59.78(17) . . ?
B8 B9 B10 107.8(2) . . ?
B4 B9 B10 107.9(2) . . ?
B8 B9 B5 107.8(2) . . ?
B4 B9 B5 60.03(16) . . ?
B10 B9 B5 59.86(17) . . ?
B8 B9 B12 59.81(18) . . ?
B4 B9 B12 107.3(2) . . ?
B10 B9 B12 59.70(18) . . ?
B5 B9 B12 107.3(2) . . ?
B6 B10 B12 107.9(2) . . ?
B6 B10 B5 59.88(16) . . ?
B12 B10 B5 108.0(2) . . ?
B6 B10 B9 108.4(2) . . ?
B12 B10 B9 60.38(18) . . ?
B5 B10 B9 60.13(16) . . ?
B6 B10 B11 59.91(16) . . ?
B12 B10 B11 59.34(18) . . ?
B5 B10 B11 107.2(2) . . ?
B9 B10 B11 107.6(2) . . ?
C2 B11 B12 105.5(2) . . ?
C2 B11 B7 59.16(16) . . ?
B12 B11 B7 60.40(18) . . ?
C2 B11 B6 59.83(14) . . ?
B12 B11 B6 108.1(2) . . ?
B7 B11 B6 109.4(2) . . ?
C2 B11 B10 105.35(19) . . ?
B12 B11 B10 60.04(18) . . ?
B7 B11 B10 108.6(2) . . ?
B6 B11 B10 59.43(16) . . ?
B11 B12 B10 60.62(18) . . ?
B11 B12 B8 108.0(2) . . ?
B10 B12 B8 108.0(2) . . ?
B11 B12 B7 60.02(17) . . ?
B10 B12 B7 108.8(2) . . ?
B8 B12 B7 60.21(18) . . ?
B11 B12 B9 108.2(2) . . ?
B10 B12 B9 59.92(18) . . ?
B8 B12 B9 59.76(18) . . ?
B7 B12 B9 108.3(2) . . ?

loop_
_geom_bond_atom_site_label_1
_geom_bond_atom_site_label_2
_geom_bond_distance
_geom_bond_site_symmetry_2
_geom_bond_publ_flag
C1 C11 1.482(3) . ?
C1 C2 1.628(3) . ?
C1 B4 1.714(3) . ?
C1 B5 1.720(3) . ?
C1 B6 1.732(3) . ?
C1 B3 1.737(3) . ?
C2 C18 1.463(3) . ?
C2 B11 1.706(4) . ?
C2 B7 1.714(3) . ?
C2 B6 1.733(4) . ?
C2 B3 1.739(4) . ?
C11 C12 1.385(3) . ?
C11 C16 1.396(3) . ?
C12 C13 1.368(3) . ?
C13 C14 1.391(3) . ?
C14 C15 1.384(3) . ?
C14 C19 1.526(3) . ?
C15 C16 1.397(3) . ?
C16 C17 1.481(3) . ?
C17 C18 1.325(3) . ?
C17 C23 1.511(3) . ?
C19 C21 1.520(3) . ?
C19 C22 1.524(3) . ?
C19 C20 1.532(3) . ?
C23 C24 1.505(3) . ?
C24 C25 1.543(4) . ?
C25 C26 1.461(4) . ?
B3 B8 1.762(4) . ?
B3 B4 1.769(4) . ?
B3 B7 1.780(4) . ?
B4 B8 1.764(4) . ?
B4 B9 1.771(4) . ?
B4 B5 1.774(4) . ?
B5 B6 1.761(4) . ?
B5 B10 1.771(4) . ?
B5 B9 1.776(4) . ?
B6 B10 1.758(4) . ?
B6 B11 1.767(4) . ?
B7 B11 1.765(5) . ?
B7 B12 1.771(5) . ?
B7 B8 1.777(4) . ?
B8 B9 1.770(5) . ?
B8 B12 1.771(5) . ?
B9 B10 1.774(5) . ?
B9 B12 1.782(4) . ?
B10 B12 1.770(5) . ?
B10 B11 1.780(5) . ?
B11 B12 1.757(4) . ?
